data_7711682
loop_
_publ_author_name
'Sundaramoorthy, Santhoshkumar'
'Chernatynskiy, Aleksandr V.'
'Gerasimchuk, Nikolay'
'Choudhury, Amitava'

_publ_section_title
;
 Lithium Selenometallates of Triel Elements, Li5MSe4 (M = Al and Ga),
 Aliovalent Doping and Their Ionic Conductivity
;
_journal_name_full 'Dalton Transactions'
_journal_paper_doi 10.1039/D2DT02843C
_journal_year 2022
_chemical_formula_sum 'Al0.82 Li4.66 Se4 Sn0.22'
_chemical_formula_weight 396.44
_space_group_crystal_system monoclinic
_space_group_IT_number 11
_space_group_name_Hall '-P 2yb'
_space_group_name_H-M_alt 'P 1 21/m 1'
_audit_creation_method SHELXL-2018/3
_audit_update_record
;
2022-08-30 deposited with the CCDC.	2022-11-01 downloaded from the CCDC.
;
_cell_angle_alpha 90
_cell_angle_beta 90.134(8)
_cell_angle_gamma 90
_cell_formula_units_Z 2
_cell_length_a 6.580(4)
_cell_length_b 8.280(5)
_cell_length_c 7.238(4)
_cell_measurement_reflns_used 1210
_cell_measurement_temperature 298(2)
_cell_measurement_theta_max 28.17
_cell_measurement_theta_min 2.81
_cell_volume 394.3(4)
_computing_cell_refinement 'Bruker SAINT'
_computing_data_collection 'Bruker APEX2'
_computing_data_reduction 'Bruker SAINT'
_computing_molecular_graphics 'Bruker SHELXTL'
_computing_publication_material 'Bruker SHELXTL'
_computing_structure_refinement 'SHELXL-2018/3 (Sheldrick, 2018)'
_computing_structure_solution 'SHELXS-97 (Sheldrick, 2008)'
_diffrn_ambient_temperature 298(2)
_diffrn_measured_fraction_theta_full 0.995
_diffrn_measured_fraction_theta_max 0.966
_diffrn_measurement_device_type 'Bruker APEX-II CCD'
_diffrn_measurement_method '\f and \w scans'
_diffrn_radiation_type MoK\a
_diffrn_radiation_wavelength 0.71073
_diffrn_reflns_av_R_equivalents 0.0428
_diffrn_reflns_av_unetI/netI 0.0417
_diffrn_reflns_Laue_measured_fraction_full 0.995
_diffrn_reflns_Laue_measured_fraction_max 0.966
_diffrn_reflns_limit_h_max 8
_diffrn_reflns_limit_h_min -8
_diffrn_reflns_limit_k_max 10
_diffrn_reflns_limit_k_min -10
_diffrn_reflns_limit_l_max 9
_diffrn_reflns_limit_l_min -9
_diffrn_reflns_number 3473
_diffrn_reflns_point_group_measured_fraction_full 0.995
_diffrn_reflns_point_group_measured_fraction_max 0.966
_diffrn_reflns_theta_full 25.242
_diffrn_reflns_theta_max 28.249
_diffrn_reflns_theta_min 2.814
_diffrn_source 'sealed tube'
_exptl_absorpt_coefficient_mu 19.265
_exptl_absorpt_correction_T_max 0.7457
_exptl_absorpt_correction_T_min 0.3731
_exptl_absorpt_correction_type multi-scan
_exptl_absorpt_process_details '(SADABS; Bruker, 2008)'
_exptl_crystal_colour 'pale yellow'
_exptl_crystal_density_diffrn 3.339
_exptl_crystal_density_meas ?
_exptl_crystal_density_method none
_exptl_crystal_description Cube
_exptl_crystal_F_000 343
_exptl_crystal_size_max 0.290
_exptl_crystal_size_mid 0.270
_exptl_crystal_size_min 0.100
_refine_diff_density_max 1.590
_refine_diff_density_min -1.491
_refine_diff_density_rms 0.240
_refine_ls_extinction_method none
_refine_ls_goodness_of_fit_ref 1.108
_refine_ls_hydrogen_treatment undef
_refine_ls_matrix_type full
_refine_ls_number_parameters 60
_refine_ls_number_reflns 1000
_refine_ls_number_restraints 0
_refine_ls_restrained_S_all 1.108
_refine_ls_R_factor_all 0.0418
_refine_ls_R_factor_gt 0.0373
_refine_ls_shift/su_max 0.003
_refine_ls_shift/su_mean 0.000
_refine_ls_structure_factor_coef Fsqd
_refine_ls_weighting_details 'w=1/[\s^2^(Fo^2^)+(0.0575P)^2^+0.6780P] where P=(Fo^2^+2Fc^2^)/3'
_refine_ls_weighting_scheme calc
_refine_ls_wR_factor_gt 0.1035
_refine_ls_wR_factor_ref 0.1061
_reflns_Friedel_coverage 0.000
_reflns_number_gt 892
_reflns_number_total 1000
_reflns_threshold_expression 'I > 2\s(I)'
_cod_data_source_file d2dt02843c2.cif
_cod_data_source_block s1_CCDC3
_cod_depositor_comments
;
The following automatic conversions were performed:

data item '_exptl_crystal_density_meas' value 'none' was changed to
'?' -- the value is perceived as not measured.

Automatic conversion script
Id: cif_fix_values 7556 2019-12-06 15:28:31Z antanas 
;
_cod_original_sg_symbol_H-M 'P 21/m'
_cod_database_code 7711682
_shelx_shelxl_version_number 2018/3
_shelx_space_group_comment
;
The symmetry employed for this shelxl refinement is uniquely defined
by the following loop, which should always be used as a source of
symmetry information in preference to the above space-group names.
They are only intended as comments.
;
_shelx_estimated_absorpt_t_min 0.071
_shelx_estimated_absorpt_t_max 0.249

loop_
_space_group_symop_operation_xyz
'x, y, z'
'-x, y+1/2, -z'
'-x, -y, -z'
'x, -y-1/2, z'

loop_
_atom_site_label
_atom_site_type_symbol
_atom_site_fract_x
_atom_site_fract_y
_atom_site_fract_z
_atom_site_U_iso_or_equiv
_atom_site_adp_type
_atom_site_occupancy
_atom_site_site_symmetry_order
_atom_site_calc_flag
_atom_site_refinement_flags_posn
_atom_site_refinement_flags_adp
_atom_site_refinement_flags_occupancy
_atom_site_disorder_assembly
_atom_site_disorder_group
Al1 Al 0.1314(2) 0.250000 0.67169(19) 0.0168(3) Uani 0.82 2 d S T P . .
Sn1 Sn 0.1314(2) 0.250000 0.67169(19) 0.0168(3) Uani 0.18 2 d S T P . .
Se1 Se 0.26082(10) 0.250000 0.35980(11) 0.0180(2) Uani 1 2 d S T P . .
Se2 Se -0.23448(11) 0.250000 0.67329(10) 0.0186(2) Uani 1 2 d S T P . .
Se3 Se 0.26230(8) 0.48758(6) 0.82739(7) 0.0188(2) Uani 1 1 d . . . . .
Li1 Li 0.137(2) 0.4871(12) 0.1636(17) 0.030(3) Uani 0.94 1 d . . P . .
Li2 Li 0.513(4) 0.250000 0.971(3) 0.060(7) Uani 0.86 2 d S T P . .
Li3 Li -0.1346(14) 0.250000 0.3325(12) 0.039(2) Uani 0.96 2 d S T P . .
Sn2 Sn -0.1346(14) 0.250000 0.3325(12) 0.039(2) Uani 0.04 2 d S T P . .
Li4 Li 0.500000 0.500000 0.500000 0.055(9) Uani 0.96(8) 2 d S . P . .

loop_
_atom_site_aniso_label
_atom_site_aniso_U_11
_atom_site_aniso_U_22
_atom_site_aniso_U_33
_atom_site_aniso_U_23
_atom_site_aniso_U_13
_atom_site_aniso_U_12
Al1 0.0132(7) 0.0185(7) 0.0187(7) 0.000 0.0016(5) 0.000
Sn1 0.0132(7) 0.0185(7) 0.0187(7) 0.000 0.0016(5) 0.000
Se1 0.0154(4) 0.0181(4) 0.0205(4) 0.000 0.0027(3) 0.000
Se2 0.0150(4) 0.0185(4) 0.0224(4) 0.000 0.0048(3) 0.000
Se3 0.0155(3) 0.0219(3) 0.0189(3) -0.00171(18) -0.0005(2) -0.00164(18)
Li1 0.038(7) 0.023(5) 0.028(6) 0.001(4) -0.003(5) -0.007(4)
Li2 0.065(17) 0.057(15) 0.058(15) 0.000 -0.008(12) 0.000
Li3 0.042(5) 0.043(5) 0.033(4) 0.000 0.003(4) 0.000
Sn2 0.042(5) 0.043(5) 0.033(4) 0.000 0.003(4) 0.000
Li4 0.065(17) 0.044(13) 0.058(15) -0.006(8) 0.006(12) -0.013(9)

loop_
_atom_type_symbol
_atom_type_description
_atom_type_scat_dispersion_real
_atom_type_scat_dispersion_imag
_atom_type_scat_source
Li Li -0.0003 0.0001 'International Tables Vol C Tables 4.2.6.8 and 6.1.1.4'
Al Al 0.0645 0.0514 'International Tables Vol C Tables 4.2.6.8 and 6.1.1.4'
Se Se -0.0929 2.2259 'International Tables Vol C Tables 4.2.6.8 and 6.1.1.4'
Sn Sn -0.6537 1.4246 'International Tables Vol C Tables 4.2.6.8 and 6.1.1.4'

loop_
_geom_angle_atom_site_label_1
_geom_angle_atom_site_label_2
_geom_angle_atom_site_label_3
_geom_angle
_geom_angle_site_symmetry_1
_geom_angle_site_symmetry_3
_geom_angle_publ_flag
Se2 Al1 Se1 111.06(6) . . ?
Se2 Al1 Se3 110.60(4) . . ?
Se1 Al1 Se3 108.00(5) . . ?
Se2 Al1 Se3 110.60(4) . 4_565 ?
Se1 Al1 Se3 108.00(5) . 4_565 ?
Se3 Al1 Se3 108.48(7) . 4_565 ?
Se2 Al1 Li3 54.88(17) . . ?
Se1 Al1 Li3 56.18(18) . . ?
Se3 Al1 Li3 125.74(4) . . ?
Se3 Al1 Li3 125.74(4) 4_565 . ?
Se2 Al1 Li1 54.4(2) . 2_546 ?
Se1 Al1 Li1 124.9(2) . 2_546 ?
Se3 Al1 Li1 127.1(2) . 2_546 ?
Se3 Al1 Li1 56.3(2) 4_565 2_546 ?
Li3 Al1 Li1 89.0(3) . 2_546 ?
Se2 Al1 Li1 54.4(2) . 3_566 ?
Se1 Al1 Li1 124.9(2) . 3_566 ?
Se3 Al1 Li1 56.3(2) . 3_566 ?
Se3 Al1 Li1 127.1(2) 4_565 3_566 ?
Li3 Al1 Li1 89.0(3) . 3_566 ?
Li1 Al1 Li1 91.1(4) 2_546 3_566 ?
Al1 Se1 Li1 114.0(3) . 4_565 ?
Al1 Se1 Li1 114.0(3) . . ?
Li1 Se1 Li1 100.4(5) 4_565 . ?
Al1 Se1 Li3 73.56(19) . . ?
Li1 Se1 Li3 69.0(3) 4_565 . ?
Li1 Se1 Li3 69.0(3) . . ?
Al1 Se1 Li4 81.94(4) . . ?
Li1 Se1 Li4 162.0(3) 4_565 . ?
Li1 Se1 Li4 79.1(2) . . ?
Li3 Se1 Li4 126.10(8) . . ?
Al1 Se1 Li4 81.94(4) . 2_646 ?
Li1 Se1 Li4 79.1(2) 4_565 2_646 ?
Li1 Se1 Li4 162.0(3) . 2_646 ?
Li3 Se1 Li4 126.10(8) . 2_646 ?
Li4 Se1 Li4 95.79(5) . 2_646 ?
Al1 Se2 Li3 74.7(2) . . ?
Al1 Se2 Li1 75.7(3) . 3_566 ?
Li3 Se2 Li1 112.4(3) . 3_566 ?
Al1 Se2 Li1 75.7(3) . 2_546 ?
Li3 Se2 Li1 112.4(3) . 2_546 ?
Li1 Se2 Li1 116.7(5) 3_566 2_546 ?
Al1 Se2 Li2 128.0(5) . 1_455 ?
Li3 Se2 Li2 157.4(5) . 1_455 ?
Li1 Se2 Li2 77.7(4) 3_566 1_455 ?
Li1 Se2 Li2 77.7(4) 2_546 1_455 ?
Al1 Se2 Li4 125.64(3) . 2_546 ?
Li3 Se2 Li4 75.28(15) . 2_546 ?
Li1 Se2 Li4 158.5(3) 3_566 2_546 ?
Li1 Se2 Li4 75.5(3) 2_546 2_546 ?
Li2 Se2 Li4 88.6(3) 1_455 2_546 ?
Al1 Se2 Li4 125.64(3) . 1_455 ?
Li3 Se2 Li4 75.28(15) . 1_455 ?
Li1 Se2 Li4 75.5(3) 3_566 1_455 ?
Li1 Se2 Li4 158.5(3) 2_546 1_455 ?
Li2 Se2 Li4 88.6(3) 1_455 1_455 ?
Li4 Se2 Li4 87.87(5) 2_546 1_455 ?
Al1 Se3 Li1 108.9(2) . 1_556 ?
Al1 Se3 Li3 110.92(18) . 3_566 ?
Li1 Se3 Li3 108.6(3) 1_556 3_566 ?
Al1 Se3 Li1 73.9(2) . 3_566 ?
Li1 Se3 Li1 69.9(4) 1_556 3_566 ?
Li3 Se3 Li1 67.9(3) 3_566 3_566 ?
Al1 Se3 Li2 79.0(3) . . ?
Li1 Se3 Li2 80.5(6) 1_556 . ?
Li3 Se3 Li2 162.3(5) 3_566 . ?
Li1 Se3 Li2 129.8(5) 3_566 . ?
Al1 Se3 Li4 80.65(5) . . ?
Li1 Se3 Li4 165.1(3) 1_556 . ?
Li3 Se3 Li4 77.11(19) 3_566 . ?
Li1 Se3 Li4 124.6(3) 3_566 . ?
Li2 Se3 Li4 90.6(5) . . ?
Al1 Se3 Li2 170.6(4) . 3_667 ?
Li1 Se3 Li2 72.6(5) 1_556 3_667 ?
Li3 Se3 Li2 76.7(3) 3_566 3_667 ?
Li1 Se3 Li2 114.8(5) 3_566 3_667 ?
Li2 Se3 Li2 92.25(9) . 3_667 ?
Li4 Se3 Li2 96.1(5) . 3_667 ?
Se1 Li1 Se2 108.6(4) . 3_566 ?
Se1 Li1 Se3 115.2(5) . 1_554 ?
Se2 Li1 Se3 110.8(4) 3_566 1_554 ?
Se1 Li1 Se3 111.3(4) . 3_566 ?
Se2 Li1 Se3 99.7(4) 3_566 3_566 ?
Se3 Li1 Se3 110.2(4) 1_554 3_566 ?
Se1 Li1 Li3 56.4(3) . . ?
Se2 Li1 Li3 122.1(5) 3_566 . ?
Se3 Li1 Li3 126.4(4) 1_554 . ?
Se3 Li1 Li3 55.4(3) 3_566 . ?
Se1 Li1 Li1 133.5(5) . 3_565 ?
Se2 Li1 Li1 117.1(5) 3_566 3_565 ?
Se3 Li1 Li1 56.1(4) 1_554 3_565 ?
Se3 Li1 Li1 54.0(4) 3_566 3_565 ?
Li3 Li1 Li1 90.6(6) . 3_565 ?
Se1 Li1 Al1 121.0(5) . 3_566 ?
Se2 Li1 Al1 49.9(2) 3_566 3_566 ?
Se3 Li1 Al1 123.8(4) 1_554 3_566 ?
Se3 Li1 Al1 49.8(2) 3_566 3_566 ?
Li3 Li1 Al1 87.7(4) . 3_566 ?
Li1 Li1 Al1 84.7(5) 3_565 3_566 ?
Se1 Li1 Li2 116.6(5) . 3_666 ?
Se2 Li1 Li2 53.4(4) 3_566 3_666 ?
Se3 Li1 Li2 59.8(5) 1_554 3_666 ?
Se3 Li1 Li2 130.3(5) 3_566 3_666 ?
Li3 Li1 Li2 171.5(6) . 3_666 ?
Li1 Li1 Li2 98.0(6) 3_565 3_666 ?
Al1 Li1 Li2 92.9(4) 3_566 3_666 ?
Se1 Li1 Li4 53.5(2) . . ?
Se2 Li1 Li4 57.9(2) 3_566 . ?
Se3 Li1 Li4 116.8(4) 1_554 . ?
Se3 Li1 Li4 132.5(4) 3_566 . ?
Li3 Li1 Li4 98.7(4) . . ?
Li1 Li1 Li4 170.8(6) 3_565 . ?
Al1 Li1 Li4 96.0(3) 3_566 . ?
Li2 Li1 Li4 72.8(4) 3_666 . ?
Se1 Li1 Li2 63.9(4) . 1_554 ?
Se2 Li1 Li2 119.4(5) 3_566 1_554 ?
Se3 Li1 Li2 52.3(4) 1_554 1_554 ?
Se3 Li1 Li2 140.3(5) 3_566 1_554 ?
Li3 Li1 Li2 103.1(4) . 1_554 ?
Li1 Li1 Li2 98.8(6) 3_565 1_554 ?
Al1 Li1 Li2 168.5(4) 3_566 1_554 ?
Li2 Li1 Li2 75.9(3) 3_666 1_554 ?
Li4 Li1 Li2 78.7(5) . 1_554 ?
Se2 Li2 Se3 93.8(6) 1_655 . ?
Se2 Li2 Se3 93.8(6) 1_655 4_565 ?
Se3 Li2 Se3 90.5(7) . 4_565 ?
Se2 Li2 Se3 94.8(6) 1_655 3_667 ?
Se3 Li2 Se3 87.75(9) . 3_667 ?
Se3 Li2 Se3 171.4(10) 4_565 3_667 ?
Se2 Li2 Se3 94.8(6) 1_655 2_647 ?
Se3 Li2 Se3 171.4(10) . 2_647 ?
Se3 Li2 Se3 87.75(9) 4_565 2_647 ?
Se3 Li2 Se3 92.7(6) 3_667 2_647 ?
Se2 Li2 Li1 48.9(4) 1_655 3_666 ?
Se3 Li2 Li1 80.6(3) . 3_666 ?
Se3 Li2 Li1 140.2(9) 4_565 3_666 ?
Se3 Li2 Li1 47.7(3) 3_667 3_666 ?
Se3 Li2 Li1 106.1(7) 2_647 3_666 ?
Se2 Li2 Li1 48.9(4) 1_655 2_646 ?
Se3 Li2 Li1 140.2(9) . 2_646 ?
Se3 Li2 Li1 80.6(3) 4_565 2_646 ?
Se3 Li2 Li1 106.1(7) 3_667 2_646 ?
Se3 Li2 Li1 47.7(3) 2_647 2_646 ?
Li1 Li2 Li1 82.0(7) 3_666 2_646 ?
Se2 Li2 Li1 139.2(5) 1_655 4_566 ?
Se3 Li2 Li1 97.4(7) . 4_566 ?
Se3 Li2 Li1 47.2(4) 4_565 4_566 ?
Se3 Li2 Li1 124.6(8) 3_667 4_566 ?
Se3 Li2 Li1 75.2(4) 2_647 4_566 ?
Li1 Li2 Li1 171.9(7) 3_666 4_566 ?
Li1 Li2 Li1 104.1(3) 2_646 4_566 ?
Se2 Li2 Li1 139.2(5) 1_655 1_556 ?
Se3 Li2 Li1 47.2(4) . 1_556 ?
Se3 Li2 Li1 97.4(7) 4_565 1_556 ?
Se3 Li2 Li1 75.2(4) 3_667 1_556 ?
Se3 Li2 Li1 124.6(8) 2_647 1_556 ?
Li1 Li2 Li1 104.1(3) 3_666 1_556 ?
Li1 Li2 Li1 171.9(7) 2_646 1_556 ?
Li1 Li2 Li1 69.3(6) 4_566 1_556 ?
Se2 Li2 Li3 100.8(7) 1_655 1_656 ?
Se3 Li2 Li3 132.5(4) . 1_656 ?
Se3 Li2 Li3 132.5(4) 4_565 1_656 ?
Se3 Li2 Li3 46.5(3) 3_667 1_656 ?
Se3 Li2 Li3 46.5(3) 2_647 1_656 ?
Li1 Li2 Li3 76.1(5) 3_666 1_656 ?
Li1 Li2 Li3 76.1(5) 2_646 1_656 ?
Li1 Li2 Li3 100.0(6) 4_566 1_656 ?
Li1 Li2 Li3 100.0(6) 1_556 1_656 ?
Se2 Li3 Se3 110.2(2) . 2_546 ?
Se2 Li3 Se3 110.2(2) . 3_566 ?
Se3 Li3 Se3 113.3(3) 2_546 3_566 ?
Se2 Li3 Se1 100.7(3) . . ?
Se3 Li3 Se1 110.8(2) 2_546 . ?
Se3 Li3 Se1 110.8(2) 3_566 . ?
Se2 Li3 Li1 124.2(4) . 4_565 ?
Se3 Li3 Li1 56.7(3) 2_546 4_565 ?
Se3 Li3 Li1 124.9(4) 3_566 4_565 ?
Se1 Li3 Li1 54.6(3) . 4_565 ?
Se2 Li3 Li1 124.2(4) . . ?
Se3 Li3 Li1 124.9(4) 2_546 . ?
Se3 Li3 Li1 56.7(3) 3_566 . ?
Se1 Li3 Li1 54.6(3) . . ?
Li1 Li3 Li1 84.3(6) 4_565 . ?
Se2 Li3 Al1 50.45(16) . . ?
Se3 Li3 Al1 123.32(16) 2_546 . ?
Se3 Li3 Al1 123.32(16) 3_566 . ?
Se1 Li3 Al1 50.26(16) . . ?
Li1 Li3 Al1 89.2(4) 4_565 . ?
Li1 Li3 Al1 89.2(4) . . ?
Se2 Li3 Li4 58.10(15) . 2_546 ?
Se3 Li3 Li4 54.66(12) 2_546 2_546 ?
Se3 Li3 Li4 116.1(3) 3_566 2_546 ?
Se1 Li3 Li4 132.8(2) . 2_546 ?
Li1 Li3 Li4 100.0(2) 4_565 2_546 ?
Li1 Li3 Li4 172.6(4) . 2_546 ?
Al1 Li3 Li4 96.9(2) . 2_546 ?
Se2 Li3 Li4 58.10(15) . 1_455 ?
Se3 Li3 Li4 116.1(3) 2_546 1_455 ?
Se3 Li3 Li4 54.66(12) 3_566 1_455 ?
Se1 Li3 Li4 132.8(2) . 1_455 ?
Li1 Li3 Li4 172.6(4) 4_565 1_455 ?
Li1 Li3 Li4 100.0(2) . 1_455 ?
Al1 Li3 Li4 96.9(2) . 1_455 ?
Li4 Li3 Li4 75.04(19) 2_546 1_455 ?
Se2 Li3 Li2 123.4(5) . 1_454 ?
Se3 Li3 Li2 56.85(17) 2_546 1_454 ?
Se3 Li3 Li2 56.85(17) 3_566 1_454 ?
Se1 Li3 Li2 135.9(5) . 1_454 ?
Li1 Li3 Li2 95.3(5) 4_565 1_454 ?
Li1 Li3 Li2 95.3(5) . 1_454 ?
Al1 Li3 Li2 173.9(5) . 1_454 ?
Li4 Li3 Li2 78.3(4) 2_546 1_454 ?
Li4 Li3 Li2 78.3(4) 1_455 1_454 ?
Se1 Li4 Se1 180.0 3_666 . ?
Se1 Li4 Se3 88.01(4) 3_666 3_666 ?
Se1 Li4 Se3 91.99(4) . 3_666 ?
Se1 Li4 Se3 91.99(4) 3_666 . ?
Se1 Li4 Se3 88.01(4) . . ?
Se3 Li4 Se3 180.000(11) 3_666 . ?
Se1 Li4 Se2 88.13(5) 3_666 3_566 ?
Se1 Li4 Se2 91.87(5) . 3_566 ?
Se3 Li4 Se2 86.98(4) 3_666 3_566 ?
Se3 Li4 Se2 93.02(4) . 3_566 ?
Se1 Li4 Se2 91.87(5) 3_666 1_655 ?
Se1 Li4 Se2 88.13(5) . 1_655 ?
Se3 Li4 Se2 93.02(4) 3_666 1_655 ?
Se3 Li4 Se2 86.98(4) . 1_655 ?
Se2 Li4 Se2 180.0 3_566 1_655 ?
Se1 Li4 Li3 79.48(13) 3_666 3_566 ?
Se1 Li4 Li3 100.52(13) . 3_566 ?
Se3 Li4 Li3 131.77(12) 3_666 3_566 ?
Se3 Li4 Li3 48.23(12) . 3_566 ?
Se2 Li4 Li3 46.62(14) 3_566 3_566 ?
Se2 Li4 Li3 133.38(14) 1_655 3_566 ?
Se1 Li4 Li3 100.52(13) 3_666 1_655 ?
Se1 Li4 Li3 79.48(13) . 1_655 ?
Se3 Li4 Li3 48.23(12) 3_666 1_655 ?
Se3 Li4 Li3 131.77(12) . 1_655 ?
Se2 Li4 Li3 133.38(14) 3_566 1_655 ?
Se2 Li4 Li3 46.62(14) 1_655 1_655 ?
Li3 Li4 Li3 180.0 3_566 1_655 ?
Se1 Li4 Li1 47.40(16) 3_666 3_666 ?
Se1 Li4 Li1 132.60(16) . 3_666 ?
Se3 Li4 Li1 102.0(2) 3_666 3_666 ?
Se3 Li4 Li1 78.0(2) . 3_666 ?
Se2 Li4 Li1 133.41(17) 3_566 3_666 ?
Se2 Li4 Li1 46.59(17) 1_655 3_666 ?
Li3 Li4 Li1 102.8(3) 3_566 3_666 ?
Li3 Li4 Li1 77.2(3) 1_655 3_666 ?
Se1 Li4 Li1 132.60(16) 3_666 . ?
Se1 Li4 Li1 47.40(16) . . ?
Se3 Li4 Li1 78.0(2) 3_666 . ?
Se3 Li4 Li1 102.0(2) . . ?
Se2 Li4 Li1 46.59(17) 3_566 . ?
Se2 Li4 Li1 133.41(17) 1_655 . ?
Li3 Li4 Li1 77.2(3) 3_566 . ?
Li3 Li4 Li1 102.8(3) 1_655 . ?
Li1 Li4 Li1 180.0 3_666 . ?

loop_
_geom_bond_atom_site_label_1
_geom_bond_atom_site_label_2
_geom_bond_distance
_geom_bond_site_symmetry_2
_geom_bond_publ_flag
Al1 Se2 2.408(2) . ?
Al1 Se1 2.414(2) . ?
Al1 Se3 2.4241(14) . ?
Al1 Se3 2.4241(14) 4_565 ?
Al1 Li3 3.012(9) . ?
Al1 Li1 3.049(12) 2_546 ?
Al1 Li1 3.049(12) 3_566 ?
Se1 Li1 2.554(11) 4_565 ?
Se1 Li1 2.554(11) . ?
Se1 Li3 2.609(9) . ?
Se1 Li4 2.7899(12) . ?
Se1 Li4 2.7899(12) 2_646 ?
Se2 Li3 2.554(9) . ?
Se2 Li1 2.557(10) 3_566 ?
Se2 Li1 2.557(10) 2_546 ?
Se2 Li2 2.73(3) 1_455 ?
Se2 Li4 2.9833(12) 2_546 ?
Se2 Li4 2.9833(12) 1_455 ?
Se3 Li1 2.570(12) 1_556 ?
Se3 Li3 2.600(5) 3_566 ?
Se3 Li1 2.639(13) 3_566 ?
Se3 Li2 2.769(16) . ?
Se3 Li4 2.8440(14) . ?
Se3 Li2 3.003(16) 3_667 ?
Li1 Li3 2.925(15) . ?
Li1 Li1 2.98(2) 3_565 ?
Li1 Li2 3.32(2) 3_666 ?
Li1 Li4 3.407(12) . ?
Li1 Li2 3.45(2) 1_554 ?
Li2 Li3 3.49(2) 1_656 ?
Li3 Li4 3.399(7) 2_546 ?
Li3 Li4 3.399(7) 1_455 ?
